data_2231067
loop_
_publ_author_name
'Zhang, Jie'

_publ_section_title
;
 2-[({[Bis(pyridin-2-yl)methylidene]hydrazinecarbonyl}hydrazinylidene)(pyridin-2-yl)methyl]pyridinium
 tetrafluoroborate
;
_journal_coeditor_code EZ2251
_journal_issue 8
_journal_name_full 'Acta Crystallographica Section E'
_journal_page_first o1874
_journal_paper_doi 10.1107/S1600536811025359
_journal_volume 67
_journal_year 2011
_chemical_formula_iupac 'C23 H19 N8 O +, B F4 -'
_chemical_formula_moiety 'C23 H19 N8 O +, B F4 -'
_chemical_formula_sum 'C23 H19 B F4 N8 O'
_chemical_formula_weight 510.27
_chemical_name_systematic
;
2-[({[Bis(pyridin-2-yl)methylidene]hydrazinecarbonyl}hydrazinylidene)(pyridin-
2-yl)methyl]pyridinium tetrafluoroborate
;
_space_group_IT_number 2
_symmetry_cell_setting triclinic
_symmetry_space_group_name_Hall '-P 1'
_symmetry_space_group_name_H-M 'P -1'
_atom_sites_solution_hydrogens geom
_atom_sites_solution_primary direct
_atom_sites_solution_secondary difmap
_audit_creation_method SHELXL-97
_cell_angle_alpha 90.03(3)
_cell_angle_beta 91.50(3)
_cell_angle_gamma 97.85(3)
_cell_formula_units_Z 2
_cell_length_a 7.9187(16)
_cell_length_b 10.626(2)
_cell_length_c 13.623(3)
_cell_measurement_reflns_used 3505
_cell_measurement_temperature 123(2)
_cell_measurement_theta_max 26.74
_cell_measurement_theta_min 2.34
_cell_volume 1135.2(4)
_computing_cell_refinement 'SAINT-Plus (Bruker, 2001)'
_computing_data_collection 'APEX2 (Bruker, 2004)'
_computing_data_reduction 'SAINT-Plus (Bruker, 2001)'
_computing_molecular_graphics 'XP in SHELXTL (Sheldrick, 2008)'
_computing_publication_material 'SHELXL97 (Sheldrick, 2008)'
_computing_structure_refinement 'SHELXL97 (Sheldrick, 2008)'
_computing_structure_solution 'SHELXS97 (Sheldrick, 2008)'
_diffrn_ambient_temperature 123(2)
_diffrn_measured_fraction_theta_full 0.994
_diffrn_measured_fraction_theta_max 0.994
_diffrn_measurement_device_type 'Bruker APEXII CCD area-detector'
_diffrn_measurement_method '\f and \w scans'
_diffrn_radiation_monochromator graphite
_diffrn_radiation_source 'fine-focus sealed tube'
_diffrn_radiation_type MoK\a
_diffrn_radiation_wavelength 0.71073
_diffrn_reflns_av_R_equivalents 0.0324
_diffrn_reflns_av_sigmaI/netI 0.0337
_diffrn_reflns_limit_h_max 10
_diffrn_reflns_limit_h_min -10
_diffrn_reflns_limit_k_max 13
_diffrn_reflns_limit_k_min -13
_diffrn_reflns_limit_l_max 17
_diffrn_reflns_limit_l_min -17
_diffrn_reflns_number 18299
_diffrn_reflns_theta_full 27.48
_diffrn_reflns_theta_max 27.48
_diffrn_reflns_theta_min 3.02
_diffrn_standards_decay_% 0
_diffrn_standards_interval_count 0
_diffrn_standards_interval_time 0
_diffrn_standards_number 0
_exptl_absorpt_coefficient_mu 0.120
_exptl_absorpt_correction_T_max 0.981
_exptl_absorpt_correction_T_min 0.974
_exptl_absorpt_correction_type multi-scan
_exptl_absorpt_process_details '(SADABS; Sheldrick, 2003)'
_exptl_crystal_colour Colorless
_exptl_crystal_density_diffrn 1.493
_exptl_crystal_density_method 'not measured'
_exptl_crystal_description Block
_exptl_crystal_F_000 524
_exptl_crystal_size_max 0.22
_exptl_crystal_size_mid 0.19
_exptl_crystal_size_min 0.16
_refine_diff_density_max 0.675
_refine_diff_density_min -0.488
_refine_ls_extinction_method none
_refine_ls_goodness_of_fit_ref 0.982
_refine_ls_hydrogen_treatment mixed
_refine_ls_matrix_type full
_refine_ls_number_parameters 346
_refine_ls_number_reflns 5175
_refine_ls_number_restraints 0
_refine_ls_restrained_S_all 0.982
_refine_ls_R_factor_all 0.0588
_refine_ls_R_factor_gt 0.0480
_refine_ls_shift/su_max 0.000
_refine_ls_shift/su_mean 0.000
_refine_ls_structure_factor_coef Fsqd
_refine_ls_weighting_details 'calc w=1/[\s^2^(Fo^2^)+(0.1033P)^2^+0.3032P] where P=(Fo^2^+2Fc^2^)/3'
_refine_ls_weighting_scheme calc
_refine_ls_wR_factor_gt 0.1410
_refine_ls_wR_factor_ref 0.1506
_reflns_number_gt 4025
_reflns_number_total 5175
_reflns_threshold_expression I>2sigma(I)
_cod_data_source_file ez2251.cif
_cod_data_source_block I
_cod_original_cell_volume 1135.1(4)
_cod_database_code 2231067
_cod_database_fobs_code 2231067

loop_
_symmetry_equiv_pos_as_xyz
'x, y, z'
'-x, -y, -z'

loop_
_atom_site_type_symbol
_atom_site_label
_atom_site_fract_x
_atom_site_fract_y
_atom_site_fract_z
_atom_site_U_iso_or_equiv
_atom_site_adp_type
_atom_site_calc_flag
_atom_site_refinement_flags
_atom_site_occupancy
_atom_site_symmetry_multiplicity
H H1 -0.020(3) 0.896(2) 0.6632(16) 0.033(6) Uiso d . 1 1
H H30 0.224(3) 0.592(2) 0.5650(17) 0.041(6) Uiso d . 1 1
H H40 0.141(3) 0.567(2) 0.3285(17) 0.038(6) Uiso d . 1 1
O O1 0.07813(16) 0.75955(10) 0.40804(8) 0.0215(3) Uani d . 1 1
N N1 0.05189(17) 0.93425(12) 0.70991(9) 0.0151(3) Uani d . 1 1
N N2 0.16150(16) 0.75693(12) 0.60077(9) 0.0149(3) Uani d . 1 1
N N3 0.17522(17) 0.65646(12) 0.54249(9) 0.0147(3) Uani d . 1 1
N N4 0.16693(18) 0.56751(12) 0.38758(10) 0.0164(3) Uani d . 1 1
N N6 0.15116(17) 0.43582(12) 0.22247(9) 0.0178(3) Uani d . 1 1
N N7 0.20613(16) 0.14392(12) 0.42932(9) 0.0154(3) Uani d . 1 1
N N8 0.32921(18) 0.55934(13) 0.69471(10) 0.0210(3) Uani d . 1 1
N N5 0.21894(16) 0.46491(12) 0.43220(9) 0.0147(3) Uani d . 1 1
C C13 0.24217(19) 0.36556(14) 0.38154(11) 0.0143(3) Uani d . 1 1
C C8 0.27284(19) 0.65124(14) 0.74875(11) 0.0163(3) Uani d . 1 1
C C19 0.22420(19) 0.34758(14) 0.27322(11) 0.0152(3) Uani d . 1 1
C C14 0.29165(19) 0.26067(14) 0.44455(11) 0.0142(3) Uani d . 1 1
C C20 0.2835(2) 0.24569(15) 0.22615(12) 0.0193(3) Uani d . 1 1
H H20 0.3378 0.1878 0.2621 0.023 Uiso calc R 1 1
C C15 0.4159(2) 0.28667(15) 0.51871(11) 0.0175(3) Uani d . 1 1
H H15 0.4729 0.3685 0.5276 0.021 Uiso calc R 1 1
C C5 0.2903(2) 0.93506(16) 0.81632(12) 0.0219(4) Uani d . 1 1
H H5 0.3817 0.8971 0.8408 0.026 Uiso calc R 1 1
C C1 0.13426(19) 0.66862(14) 0.44403(11) 0.0152(3) Uani d . 1 1
C C16 0.4535(2) 0.18811(15) 0.57937(11) 0.0185(3) Uani d . 1 1
H H16 0.5366 0.2026 0.6291 0.022 Uiso calc R 1 1
C C6 0.1830(2) 0.87492(14) 0.74368(11) 0.0158(3) Uani d . 1 1
C C17 0.3646(2) 0.06836(15) 0.56384(11) 0.0183(3) Uani d . 1 1
H H17 0.3867 0.0008 0.6033 0.022 Uiso calc R 1 1
C C9 0.2753(2) 0.64769(16) 0.85125(12) 0.0207(3) Uani d . 1 1
H H9 0.2326 0.7102 0.8871 0.025 Uiso calc R 1 1
C C18 0.2421(2) 0.05004(14) 0.48887(11) 0.0174(3) Uani d . 1 1
H H18 0.1821 -0.0308 0.4794 0.021 Uiso calc R 1 1
C C7 0.20552(19) 0.75424(14) 0.69332(11) 0.0151(3) Uani d . 1 1
C C12 0.3918(2) 0.46578(17) 0.74277(13) 0.0261(4) Uani d . 1 1
H H12 0.4309 0.4025 0.7059 0.031 Uiso calc R 1 1
C C2 0.0211(2) 1.04672(15) 0.74398(12) 0.0208(3) Uani d . 1 1
H H2 -0.0712 1.0831 0.7189 0.025 Uiso calc R 1 1
C C23 0.1328(2) 0.42228(16) 0.12492(12) 0.0218(4) Uani d . 1 1
H H23 0.0845 0.4838 0.0896 0.026 Uiso calc R 1 1
C C22 0.1824(2) 0.32125(17) 0.07416(12) 0.0245(4) Uani d . 1 1
H H22 0.1634 0.3135 0.0066 0.029 Uiso calc R 1 1
C C10 0.3423(2) 0.54963(16) 0.89862(12) 0.0237(4) Uani d . 1 1
H H10 0.3467 0.5465 0.9669 0.028 Uiso calc R 1 1
C C11 0.4023(2) 0.45699(16) 0.84425(13) 0.0254(4) Uani d . 1 1
H H11 0.4485 0.3905 0.8745 0.030 Uiso calc R 1 1
C C21 0.2605(2) 0.23194(16) 0.12549(12) 0.0239(4) Uani d . 1 1
H H21 0.2970 0.1639 0.0930 0.029 Uiso calc R 1 1
C C3 0.1261(2) 1.10889(17) 0.81633(13) 0.0276(4) Uani d . 1 1
H H3 0.1061 1.1874 0.8401 0.033 Uiso calc R 1 1
C C4 0.2611(2) 1.05221(18) 0.85257(13) 0.0284(4) Uani d . 1 1
H H4 0.3330 1.0925 0.9015 0.034 Uiso calc R 1 1
B B1 0.2959(3) 0.8076(2) 0.10945(17) 0.0306(5) Uani d . 1 1
F F1 0.3407(2) 0.7618(2) 0.20065(11) 0.0788(5) Uani d . 1 1
F F2 0.42071(15) 0.78336(12) 0.04479(8) 0.0381(3) Uani d . 1 1
F F3 0.14286(17) 0.73994(14) 0.07990(12) 0.0618(4) Uani d . 1 1
F F4 0.2908(2) 0.93300(14) 0.11734(17) 0.0898(7) Uani d . 1 1

loop_
_atom_site_aniso_label
_atom_site_aniso_U_11
_atom_site_aniso_U_22
_atom_site_aniso_U_33
_atom_site_aniso_U_12
_atom_site_aniso_U_13
_atom_site_aniso_U_23
O1 0.0329(7) 0.0149(6) 0.0180(6) 0.0091(5) -0.0041(5) -0.0001(4)
N1 0.0181(7) 0.0144(6) 0.0127(6) 0.0024(5) -0.0015(5) -0.0014(5)
N2 0.0157(6) 0.0142(6) 0.0147(6) 0.0021(5) 0.0002(5) -0.0019(5)
N3 0.0194(7) 0.0118(6) 0.0135(6) 0.0049(5) -0.0013(5) -0.0010(5)
N4 0.0245(7) 0.0134(6) 0.0120(6) 0.0052(5) -0.0028(5) -0.0002(5)
N6 0.0194(7) 0.0182(7) 0.0157(6) 0.0022(5) -0.0008(5) -0.0007(5)
N7 0.0172(6) 0.0135(6) 0.0157(6) 0.0031(5) 0.0009(5) -0.0016(5)
N8 0.0269(8) 0.0194(7) 0.0181(7) 0.0082(6) -0.0022(6) -0.0005(5)
N5 0.0164(6) 0.0116(6) 0.0160(6) 0.0017(5) -0.0014(5) 0.0013(5)
C13 0.0139(7) 0.0139(7) 0.0147(7) 0.0008(6) -0.0005(6) -0.0006(6)
C8 0.0141(7) 0.0181(8) 0.0165(7) 0.0019(6) -0.0017(6) 0.0001(6)
C19 0.0150(7) 0.0151(7) 0.0147(7) -0.0008(6) 0.0006(6) -0.0001(6)
C14 0.0158(7) 0.0130(7) 0.0145(7) 0.0037(6) 0.0028(6) -0.0017(5)
C20 0.0224(8) 0.0177(8) 0.0180(8) 0.0028(6) 0.0036(6) 0.0002(6)
C15 0.0176(8) 0.0151(7) 0.0194(8) 0.0012(6) -0.0011(6) -0.0011(6)
C5 0.0204(8) 0.0261(9) 0.0191(8) 0.0040(7) -0.0034(6) -0.0050(6)
C1 0.0165(7) 0.0138(7) 0.0150(7) 0.0015(6) -0.0007(6) -0.0008(6)
C16 0.0180(8) 0.0226(8) 0.0158(7) 0.0058(6) -0.0024(6) -0.0003(6)
C6 0.0167(7) 0.0172(7) 0.0135(7) 0.0025(6) 0.0015(6) -0.0004(6)
C17 0.0205(8) 0.0181(8) 0.0175(7) 0.0064(6) 0.0025(6) 0.0050(6)
C9 0.0222(8) 0.0231(8) 0.0172(8) 0.0049(7) 0.0000(6) 0.0001(6)
C18 0.0199(8) 0.0130(7) 0.0196(8) 0.0028(6) 0.0027(6) -0.0007(6)
C7 0.0139(7) 0.0157(7) 0.0158(7) 0.0020(6) 0.0008(6) -0.0005(6)
C12 0.0361(10) 0.0214(8) 0.0229(9) 0.0128(7) -0.0034(7) -0.0009(7)
C2 0.0259(9) 0.0180(8) 0.0196(8) 0.0070(6) 0.0004(7) -0.0017(6)
C23 0.0246(9) 0.0244(8) 0.0159(8) 0.0025(7) -0.0027(6) 0.0009(6)
C22 0.0321(10) 0.0275(9) 0.0125(8) -0.0011(7) 0.0006(7) -0.0027(6)
C10 0.0281(9) 0.0266(9) 0.0158(8) 0.0020(7) -0.0031(7) 0.0044(6)
C11 0.0306(9) 0.0218(8) 0.0246(9) 0.0080(7) -0.0058(7) 0.0057(7)
C21 0.0310(9) 0.0212(8) 0.0195(8) 0.0024(7) 0.0068(7) -0.0050(6)
C3 0.0351(10) 0.0214(9) 0.0266(9) 0.0056(7) -0.0011(8) -0.0122(7)
C4 0.0287(9) 0.0302(9) 0.0252(9) 0.0013(7) -0.0055(7) -0.0130(7)
B1 0.0283(11) 0.0281(11) 0.0357(12) 0.0049(9) -0.0021(9) -0.0079(9)
F1 0.0849(13) 0.1169(15) 0.0361(8) 0.0202(11) -0.0023(8) 0.0033(9)
F2 0.0329(6) 0.0449(7) 0.0360(6) 0.0037(5) -0.0016(5) -0.0140(5)
F3 0.0313(7) 0.0607(9) 0.0918(12) 0.0014(6) -0.0033(7) -0.0231(8)
F4 0.0708(12) 0.0280(8) 0.174(2) 0.0124(7) 0.0381(12) -0.0134(10)

loop_
_atom_type_symbol
_atom_type_description
_atom_type_scat_dispersion_real
_atom_type_scat_dispersion_imag
_atom_type_scat_source
C C 0.0033 0.0016 'International Tables Vol C Tables 4.2.6.8 and 6.1.1.4'
H H 0.0000 0.0000 'International Tables Vol C Tables 4.2.6.8 and 6.1.1.4'
N N 0.0061 0.0033 'International Tables Vol C Tables 4.2.6.8 and 6.1.1.4'
O O 0.0106 0.0060 'International Tables Vol C Tables 4.2.6.8 and 6.1.1.4'
B B 0.0013 0.0007 'International Tables Vol C Tables 4.2.6.8 and 6.1.1.4'
F F 0.0171 0.0103 'International Tables Vol C Tables 4.2.6.8 and 6.1.1.4'

loop_
_geom_angle_atom_site_label_1
_geom_angle_atom_site_label_2
_geom_angle_atom_site_label_3
_geom_angle
C2 N1 C6 123.20(14)
C2 N1 H1 117.6(14)
C6 N1 H1 119.2(14)
C7 N2 N3 120.02(13)
N2 N3 C1 116.77(13)
N2 N3 H30 120.6(15)
C1 N3 H30 121.9(15)
N5 N4 C1 119.28(13)
N5 N4 H40 121.7(16)
C1 N4 H40 118.4(16)
C23 N6 C19 118.19(14)
C18 N7 C14 118.10(13)
C12 N8 C8 117.68(14)
C13 N5 N4 120.72(13)
N5 C13 C19 127.73(14)
N5 C13 C14 112.55(13)
C19 C13 C14 119.72(13)
N8 C8 C9 121.70(14)
N8 C8 C7 116.38(13)
C9 C8 C7 121.90(14)
N6 C19 C20 121.65(14)
N6 C19 C13 116.70(13)
C20 C19 C13 121.63(14)
N7 C14 C15 122.42(14)
N7 C14 C13 117.28(13)
C15 C14 C13 120.22(13)
C21 C20 C19 119.31(15)
C21 C20 H20 120.3
C19 C20 H20 120.3
C14 C15 C16 118.96(14)
C14 C15 H15 120.5
C16 C15 H15 120.5
C6 C5 C4 119.88(16)
C6 C5 H5 120.1
C4 C5 H5 120.1
O1 C1 N4 121.74(14)
O1 C1 N3 124.77(14)
N4 C1 N3 113.48(13)
C17 C16 C15 118.44(14)
C17 C16 H16 120.8
C15 C16 H16 120.8
N1 C6 C5 117.93(14)
N1 C6 C7 116.20(13)
C5 C6 C7 125.70(14)
C16 C17 C18 119.25(14)
C16 C17 H17 120.4
C18 C17 H17 120.4
C10 C9 C8 118.98(15)
C10 C9 H9 120.5
C8 C9 H9 120.5
N7 C18 C17 122.81(14)
N7 C18 H18 118.6
C17 C18 H18 118.6
N2 C7 C8 128.54(14)
N2 C7 C6 111.30(13)
C8 C7 C6 120.15(13)
N8 C12 C11 124.13(16)
N8 C12 H12 117.9
C11 C12 H12 117.9
N1 C2 C3 120.10(16)
N1 C2 H2 119.9
C3 C2 H2 119.9
N6 C23 C22 123.18(16)
N6 C23 H23 118.4
C22 C23 H23 118.4
C21 C22 C23 118.89(15)
C21 C22 H22 120.6
C23 C22 H22 120.6
C11 C10 C9 119.63(15)
C11 C10 H10 120.2
C9 C10 H10 120.2
C10 C11 C12 117.84(15)
C10 C11 H11 121.1
C12 C11 H11 121.1
C22 C21 C20 118.71(15)
C22 C21 H21 120.6
C20 C21 H21 120.6
C4 C3 C2 118.64(16)
C4 C3 H3 120.7
C2 C3 H3 120.7
C3 C4 C5 120.25(16)
C3 C4 H4 119.9
C5 C4 H4 119.9
F4 B1 F3 113.43(19)
F4 B1 F1 108.7(2)
F3 B1 F1 107.76(19)
F4 B1 F2 110.79(19)
F3 B1 F2 108.98(17)
F1 B1 F2 106.95(17)

loop_
_geom_bond_atom_site_label_1
_geom_bond_atom_site_label_2
_geom_bond_distance
O1 C1 1.2157(18)
N1 C2 1.337(2)
N1 C6 1.357(2)
N1 H1 0.90(2)
N2 C7 1.301(2)
N2 N3 1.3481(18)
N3 C1 1.3820(19)
N3 H30 0.89(2)
N4 N5 1.3557(17)
N4 C1 1.378(2)
N4 H40 0.82(2)
N6 C23 1.339(2)
N6 C19 1.349(2)
N7 C18 1.3418(19)
N7 C14 1.343(2)
N8 C12 1.335(2)
N8 C8 1.353(2)
N5 C13 1.297(2)
C13 C19 1.489(2)
C13 C14 1.495(2)
C8 C9 1.396(2)
C8 C7 1.480(2)
C19 C20 1.399(2)
C14 C15 1.392(2)
C20 C21 1.384(2)
C20 H20 0.9300
C15 C16 1.393(2)
C15 H15 0.9300
C5 C6 1.384(2)
C5 C4 1.389(2)
C5 H5 0.9300
C16 C17 1.381(2)
C16 H16 0.9300
C6 C7 1.488(2)
C17 C18 1.385(2)
C17 H17 0.9300
C9 C10 1.385(2)
C9 H9 0.9300
C18 H18 0.9300
C12 C11 1.387(2)
C12 H12 0.9300
C2 C3 1.380(2)
C2 H2 0.9300
C23 C22 1.383(2)
C23 H23 0.9300
C22 C21 1.383(2)
C22 H22 0.9300
C10 C11 1.374(3)
C10 H10 0.9300
C11 H11 0.9300
C21 H21 0.9300
C3 C4 1.378(3)
C3 H3 0.9300
C4 H4 0.9300
B1 F4 1.342(3)
B1 F3 1.373(3)
B1 F1 1.390(3)
B1 F2 1.391(3)

loop_
_geom_hbond_atom_site_label_D
_geom_hbond_atom_site_label_H
_geom_hbond_atom_site_label_A
_geom_hbond_site_symmetry_A
_geom_hbond_distance_DH
_geom_hbond_distance_HA
_geom_hbond_distance_DA
_geom_hbond_angle_DHA
N1 H1 N7 2_566 0.90(2) 1.92(2) 2.792(2) 163.5(15)
N3 H30 N8 1_555 0.88(2) 1.99(2) 2.658(2) 132.1(19)
N4 H40 N6 1_555 0.83(2) 2.02(2) 2.640(2) 132(2)
C2 H2 O1 2_576 0.930 2.411 3.083(2) 129.11(15)
C18 H18 O1 1_545 0.930 2.458 3.355(2) 161.92(15)
